data_1549189
loop_
_publ_author_name
'Ye, Jin'
'Barrio, Maria'
'C\'eolin, Ren\'e'
'Qureshi, Navid'
'Negrier, Philippe'
'Rietveld, Ivo B.'
'Tamarit, Josep Llu\'is'

_publ_section_title
;
 An order--disorder phase transition in the van der Waals based solvate of
 C60 and CClBrH2
;
_journal_issue 19
_journal_name_full CrystEngComm
_journal_page_first 2729
_journal_paper_doi 10.1039/C8CE00271A
_journal_volume 20
_journal_year 2018
_chemical_formula_moiety 'C60, 2(C H2 Br Cl)'
_chemical_formula_sum 'C62 H4 Br2 Cl2'
_chemical_formula_weight 979.35
_space_group_IT_number 12
_space_group_name_Hall '-C 2y'
_space_group_name_H-M_alt 'C 1 2/m 1'
_symmetry_cell_setting monoclinic
_symmetry_Int_Tables_number 12
_symmetry_space_group_name_Hall '-C 2y'
_symmetry_space_group_name_H-M 'C 1 2/m 1'
_audit_creation_date 2018-01-22
_audit_creation_method 'Materials Studio'
_cell_angle_alpha 90.0000
_cell_angle_beta 101.966(9)
_cell_angle_gamma 90.0000
_cell_formula_units_Z 2
_cell_length_a 9.9153(17)
_cell_length_b 17.412(4)
_cell_length_c 10.0478(17)
_cell_measurement_temperature 303
_cell_measurement_theta_max 35.0
_cell_measurement_theta_min 4.5
_cell_volume 1697.0(6)
_diffrn_ambient_temperature 303
_diffrn_measurement_device_type 'Inel CPS120'
_diffrn_radiation_monochromator graphite
_diffrn_radiation_source 'fine-focus sealed tube'
_diffrn_radiation_type CuK\a~1~
_diffrn_radiation_wavelength 1.540562
_exptl_crystal_colour black
_exptl_crystal_density_diffrn 1.917
_exptl_crystal_description 'Powder Sample'
_cod_data_source_file c8ce00271a2.cif
_cod_data_source_block Rietveld_Fullerene:2CH2ClBr
_cod_depositor_comments
;
The following automatic conversions were performed:

'_symmetry_cell_setting' value 'Monoclinic' changed to 'monoclinic'
according to
/home/data/users/saulius/crontab/automatic-downloads/rss-feeds/RSC/lib/dictionaries/cif_core.dic
dictionary named 'cif_core.dic' version 2.4.2 from 2011-04-26.

Automatic conversion script
Id: cif_fix_values 4973 2017-02-22 13:04:09Z antanas 

 Adding full bibliography for 1549188--1549189.cif.
;
_cod_original_sg_symbol_H-M 'C 2/m'
_cod_database_code 1549189

loop_
_symmetry_equiv_pos_site_id
_symmetry_equiv_pos_as_xyz
1 x,y,z
2 -x,y,-z
3 -x,-y,-z
4 x,-y,z
5 1/2+x,1/2+y,z
6 1/2-x,1/2+y,-z
7 1/2-x,1/2-y,-z
8 1/2+x,1/2-y,z

loop_
_atom_site_label
_atom_site_type_symbol
_atom_site_fract_x
_atom_site_fract_y
_atom_site_fract_z
_atom_site_U_iso_or_equiv
_atom_site_adp_type
_atom_site_occupancy
C1 C 0.06642 0.13137 0.26903 0.05000 Uiso 1.00
C2 C 0.02494 0.06532 0.33342 0.05000 Uiso 1.00
C3 C 0.11007 0.00000 0.35403 0.05000 Uiso 1.00
C4 C 0.23762 0.00000 0.31046 0.05000 Uiso 1.00
C5 C 0.27864 0.06532 0.24677 0.05000 Uiso 1.00
C6 C 0.19257 0.13137 0.22594 0.05000 Uiso 1.00
C7 C 0.17382 0.17174 0.10228 0.05000 Uiso 1.00
C8 C 0.24093 0.14651 -0.00191 0.05000 Uiso 1.00
C9 C 0.32606 0.08119 0.01870 0.05000 Uiso 1.00
C10 C 0.34502 0.04037 0.14372 0.05000 Uiso 1.00
C11 C 0.30731 0.04082 -0.10496 0.05000 Uiso 1.00
C12 C 0.21059 0.08119 -0.20199 0.05000 Uiso 1.00
C13 C 0.16957 0.14651 -0.13830 0.05000 Uiso 1.00
C14 C 0.03030 0.17174 -0.17200 0.05000 Uiso 1.00
C15 C -0.03608 0.19669 -0.06895 0.05000 Uiso 1.00
C16 C -0.11281 0.04037 0.30009 0.05000 Uiso 1.00
Cl1 Cl 0.10071(33) 0.33277(22) 0.41233(35) 0.05000 Uiso 0.50
Br1 Br 0.11042(36) 0.33816(22) 0.40388(39) 0.05000 Uiso 0.50
C17 C 0.00000(0) 0.27682(22) 0.50000(0) 0.05000 Uiso 1.00
H1 H 0.06827(18) 0.24067(22) 0.57314(16) 0.05000 Uiso 1.00

loop_
_geom_angle_atom_site_label_1
_geom_angle_atom_site_label_2
_geom_angle_atom_site_label_3
_geom_angle
_geom_angle_site_symmetry_1
_geom_angle_site_symmetry_3
_geom_angle_publ_flag
Br1 Cl1 C17 180(2) . . yes
C2 C1 C6 120.00 . . no
C2 C1 C14 120.00 . 2_555 no
C6 C1 C14 108.00 . 2_555 no
C1 C2 C16 120.00 . . no
C3 C2 C16 108.00 . . no
C1 C2 C3 120.00 . . no
C2 C3 C4 120.00 . . no
C2 C3 C4 120.00 4_555 . no
C2 C3 C2 108.00 . 4_555 no
C3 C4 C5 120.00 . . no
C5 C4 C5 108.00 . 4_555 no
C3 C4 C5 120.00 . 4_555 no
C4 C5 C6 120.00 . . no
C4 C5 C10 108.00 . . no
C6 C5 C10 120.00 . . no
C1 C6 C5 120.00 . . no
C1 C6 C7 108.00 . . no
C5 C6 C7 120.00 . . no
C6 C7 C15 108.00 . 2_555 no
C8 C7 C15 120.00 . 2_555 no
C6 C7 C8 120.00 . . no
C7 C8 C9 120.00 . . no
C7 C8 C13 120.00 . . no
C9 C8 C13 108.00 . . no
C8 C9 C10 120.00 . . no
C8 C9 C11 108.00 . . no
C10 C9 C11 120.00 . . no
C5 C10 C10 108.00 . 4_555 no
C9 C10 C10 120.00 . 4_555 no
C5 C10 C9 120.00 . . no
C9 C11 C11 120.00 . 4_555 no
C11 C11 C12 120.00 4_555 . no
C9 C11 C12 108.00 . . no
C11 C12 C16 120.00 . 2_555 no
C13 C12 C16 120.01 . 2_555 no
C11 C12 C13 108.00 . . no
C8 C13 C12 108.00 . . no
C8 C13 C14 119.99 . . no
C12 C13 C14 120.00 . . no
C13 C14 C15 120.00 . . no
C1 C14 C13 120.00 2_555 . no
C1 C14 C15 108.00 2_555 . no
C14 C15 C15 120.00 . 2_555 no
C7 C15 C15 120.00 2_555 2_555 no
C7 C15 C14 108.00 2_555 . no
C2 C16 C16 108.00 . 4_555 no
C12 C16 C16 120.00 2_555 4_555 no
C2 C16 C12 120.00 . 2_555 no
Br1 C17 Br1 112.6(2) . 2_556 yes
Br1 C17 Cl1 112.6(2) . 2_556 yes
Br1 C17 Cl1 112.6(2) 2_556 . yes
Cl1 C17 Cl1 112.6(2) . 2_556 yes
Br1 C17 H1 108.67(16) . . no
Br1 C17 H1 108.67(16) . 2_556 no
Cl1 C17 H1 108.67(15) . . no
Cl1 C17 H1 108.66(15) . 2_556 no
Br1 C17 H1 108.67(16) 2_556 . no
Cl1 C17 H1 108.66(15) 2_556 . no
H1 C17 H1 109.5(4) . 2_556 no
Br1 C17 H1 108.67(16) 2_556 2_556 no
Cl1 C17 H1 108.67(15) 2_556 2_556 no

loop_
_geom_bond_atom_site_label_1
_geom_bond_atom_site_label_2
_geom_bond_distance
_geom_bond_site_symmetry_2
_geom_bond_publ_flag
Br1 Cl1 0.169(5) . yes
Br1 C17 1.927(4) . yes
Cl1 C17 1.758(4) . yes
C1 C2 1.4215 . no
C1 C6 1.4059 . no
C1 C14 1.4059 2_555 no
C2 C3 1.4059 . no
C2 C16 1.4060 . no
C3 C4 1.4215 . no
C4 C5 1.4059 4_555 no
C4 C5 1.4059 . no
C5 C6 1.4215 . no
C5 C10 1.4059 . no
C6 C7 1.4060 . no
C7 C15 1.4059 2_555 no
C7 C8 1.4215 . no
C8 C9 1.4059 . no
C8 C13 1.4059 . no
C9 C10 1.4215 . no
C9 C11 1.4060 . no
C10 C10 1.4058 4_555 no
C11 C12 1.4059 . no
C11 C11 1.4215 4_555 no
C12 C16 1.4214 2_555 no
C12 C13 1.4059 . no
C13 C14 1.4215 . no
C14 C15 1.4059 . no
C15 C15 1.4215 2_555 no
C16 C16 1.4058 4_555 no
C17 H1 1.090(3) . no
C17 H1 1.090(3) 2_556 no

loop_
_geom_contact_atom_site_label_1
_geom_contact_atom_site_label_2
_geom_contact_distance
_geom_contact_site_symmetry_2
_geom_contact_publ_flag
Br1 C12 3.2756 7_555 no
Br1 C5 3.7393 8_455 no
Cl1 C12 3.4422 7_555 no
C1 C17 3.5869 . no
C2 C2 3.4838 2_556 no
C3 C16 3.5403 3_556 no
C5 Br1 3.7393 8_555 no
C7 C13 3.5106 7_555 no
C7 C8 3.4785 7_555 no
C9 C9 3.5464 2_655 no
C10 C11 3.5485 2_655 no
C12 Cl1 3.4422 7_555 no
C12 Br1 3.2756 7_555 no
C13 C7 3.5106 7_555 no
C16 C3 3.5403 2_556 no
C17 C1 3.5869 2_556 no
C1 H1 2.9700 2_556 no
C14 H1 2.9200 1_554 no
H1 C1 2.9700 2_556 no
